data_7060136
loop_
_publ_author_name
'Rungta, Pallavi'
'Kumar, Manish'
'Mangla, Priyanka'
'Kumar, Sandeep'
'Prasad, Ashok K.'

_publ_section_title
;
 Chemo-enzymatic access to
 C-4&#x2032;-hydroxyl-tetrahydrofurano-spironucleosides
;
_journal_issue 3
_journal_name_full 'New Journal of Chemistry'
_journal_page_first 1609
_journal_page_last 1616
_journal_paper_doi 10.1039/D0NJ03253K
_journal_volume 45
_journal_year 2021
_chemical_formula_sum 'C11 H14 N6 O5'
_chemical_formula_weight 310.28
_space_group_crystal_system monoclinic
_space_group_IT_number 4
_space_group_name_Hall 'P 2yb'
_space_group_name_H-M_alt 'P 1 21 1'
_atom_sites_solution_hydrogens geom
_audit_creation_method SHELXL-2014/7
_audit_update_record
;
2020-05-16 deposited with the CCDC.	2020-12-09 downloaded from the CCDC.
;
_cell_angle_alpha 90
_cell_angle_beta 91.88(4)
_cell_angle_gamma 90
_cell_formula_units_Z 2
_cell_length_a 6.820(2)
_cell_length_b 6.612(3)
_cell_length_c 14.279(6)
_cell_measurement_temperature 293(2)
_cell_volume 643.5(4)
_computing_structure_refinement 'SHELXL-2014/7 (Sheldrick, 2014)'
_diffrn_ambient_temperature 293(2)
_diffrn_measured_fraction_theta_full 0.998
_diffrn_measured_fraction_theta_max 0.998
_diffrn_radiation_type MoK\a
_diffrn_radiation_wavelength 0.71073
_diffrn_reflns_av_R_equivalents 0.1170
_diffrn_reflns_av_unetI/netI 0.1606
_diffrn_reflns_Laue_measured_fraction_full 0.998
_diffrn_reflns_Laue_measured_fraction_max 0.998
_diffrn_reflns_limit_h_max 8
_diffrn_reflns_limit_h_min -8
_diffrn_reflns_limit_k_max 7
_diffrn_reflns_limit_k_min -7
_diffrn_reflns_limit_l_max 16
_diffrn_reflns_limit_l_min -16
_diffrn_reflns_number 7538
_diffrn_reflns_point_group_measured_fraction_full 0.999
_diffrn_reflns_point_group_measured_fraction_max 0.999
_diffrn_reflns_theta_full 24.999
_diffrn_reflns_theta_max 24.999
_diffrn_reflns_theta_min 2.989
_exptl_absorpt_coefficient_mu 0.129
_exptl_crystal_density_diffrn 1.601
_exptl_crystal_F_000 324
_refine_diff_density_max 0.210
_refine_diff_density_min -0.236
_refine_diff_density_rms 0.057
_refine_ls_abs_structure_details
;
 Flack x determined using 216 quotients [(I+)-(I-)]/[(I+)+(I-)]
 (Parsons, Flack and Wagner, Acta Cryst. B69 (2013) 249-259).
;
_refine_ls_abs_structure_Flack 4.7(10)
_refine_ls_extinction_coef 0.033(11)
_refine_ls_extinction_expression Fc^*^=kFc[1+0.001xFc^2^\l^3^/sin(2\q)]^-1/4^
_refine_ls_extinction_method 'SHELXL-2014/7 (Sheldrick 2014'
_refine_ls_goodness_of_fit_ref 0.983
_refine_ls_hydrogen_treatment constr
_refine_ls_matrix_type full
_refine_ls_number_parameters 200
_refine_ls_number_reflns 2249
_refine_ls_number_restraints 1
_refine_ls_restrained_S_all 0.983
_refine_ls_R_factor_all 0.1788
_refine_ls_R_factor_gt 0.0822
_refine_ls_shift/su_max 0.000
_refine_ls_shift/su_mean 0.000
_refine_ls_structure_factor_coef Fsqd
_refine_ls_weighting_details 'w=1/[\s^2^(Fo^2^)+(0.0605P)^2^] where P=(Fo^2^+2Fc^2^)/3'
_refine_ls_weighting_scheme calc
_refine_ls_wR_factor_gt 0.1540
_refine_ls_wR_factor_ref 0.2046
_reflns_Friedel_coverage 0.825
_reflns_Friedel_fraction_full 1.000
_reflns_Friedel_fraction_max 1.000
_reflns_number_gt 995
_reflns_number_total 2249
_reflns_threshold_expression 'I > 2\s(I)'
_cod_data_source_file d0nj03253k2.cif
_cod_data_source_block shelx
_cod_depositor_comments 'Adding full bibliography for 7060136.cif.'
_cod_original_cell_volume 643.4(5)
_cod_original_sg_symbol_H-M 'P 21'
_cod_database_code 7060136
_shelx_shelxl_version_number 2014/7
_shelx_space_group_comment
;
The symmetry employed for this shelxl refinement is uniquely defined
by the following loop, which should always be used as a source of
symmetry information in preference to the above space-group names.
They are only intended as comments.
;

loop_
_space_group_symop_operation_xyz
'x, y, z'
'-x, y+1/2, -z'

loop_
_atom_site_label
_atom_site_type_symbol
_atom_site_fract_x
_atom_site_fract_y
_atom_site_fract_z
_atom_site_U_iso_or_equiv
_atom_site_adp_type
_atom_site_occupancy
_atom_site_site_symmetry_order
_atom_site_calc_flag
_atom_site_refinement_flags_posn
_atom_site_refinement_flags_adp
_atom_site_refinement_flags_occupancy
_atom_site_disorder_assembly
_atom_site_disorder_group
C1 C 0.9346(14) 0.3549(16) 0.4387(6) 0.044(3) Uani 1 1 d . . . . .
C2 C 1.0091(14) 0.3635(18) 0.5327(7) 0.047(3) Uani 1 1 d . . . . .
H2 H 1.1420 0.3813 0.5470 0.057 Uiso 1 1 calc R U . . .
C3 C 0.8787(13) 0.3447(16) 0.5991(7) 0.044(3) Uani 1 1 d . . . . .
H3 H 0.9227 0.3415 0.6614 0.053 Uiso 1 1 calc R U . . .
C4 C 0.6139(13) 0.3315(18) 0.4858(7) 0.045(3) Uani 1 1 d . . . . .
C5 C 0.5463(13) 0.3188(18) 0.6542(6) 0.044(3) Uani 1 1 d . . . . .
H5 H 0.4152 0.2929 0.6267 0.052 Uiso 1 1 calc R U . . .
C6 C 0.5331(16) 0.4977(18) 0.7194(9) 0.060(3) Uani 1 1 d . . . . .
H6 H 0.6118 0.6107 0.6969 0.072 Uiso 1 1 calc R U . . .
C7 C 0.6112(15) 0.4261(19) 0.8133(9) 0.058(3) Uani 1 1 d . . . . .
H7 H 0.5472 0.4920 0.8657 0.070 Uiso 1 1 calc R U . . .
C8 C 0.5674(18) 0.199(2) 0.8074(9) 0.059(3) Uani 1 1 d . . . . .
C9 C 0.688(2) 0.053(3) 0.8730(10) 0.095(6) Uani 1 1 d . . . . .
H9A H 0.7879 -0.0146 0.8377 0.114 Uiso 1 1 calc R U . . .
H9B H 0.7523 0.1291 0.9232 0.114 Uiso 1 1 calc R U . . .
C10 C 0.389(3) 0.005(3) 0.9119(11) 0.127(8) Uani 1 1 d . . . . .
H10A H 0.3771 0.0764 0.9707 0.153 Uiso 1 1 calc R U . . .
H10B H 0.2915 -0.1023 0.9093 0.153 Uiso 1 1 calc R U . . .
C11 C 0.3545(17) 0.145(2) 0.8329(8) 0.063(3) Uani 1 1 d . . . . .
H11 H 0.2880 0.2668 0.8550 0.076 Uiso 1 1 calc R U . . .
N1 N 1.0613(11) 0.3658(14) 0.3684(6) 0.056(3) Uani 1 1 d . . . . .
H1A H 1.0181 0.3655 0.3112 0.067 Uiso 1 1 calc R U . . .
H1B H 1.1854 0.3731 0.3808 0.067 Uiso 1 1 calc R U . . .
N2 N 0.7456(10) 0.3440(16) 0.4176(5) 0.046(2) Uani 1 1 d . . . . .
N3 N 0.6828(10) 0.3298(13) 0.5791(5) 0.039(2) Uani 1 1 d . . . . .
N4 N 0.8270(15) 0.448(2) 0.8184(8) 0.101(5) Uani 1 1 d . . . . .
N5 N 0.9009(17) 0.548(2) 0.8739(9) 0.079(3) Uani 1 1 d . . . . .
N6 N 0.986(2) 0.640(4) 0.9264(13) 0.167(8) Uani 1 1 d . . . . .
O1 O 0.3369(11) 0.5577(13) 0.7294(5) 0.079(3) Uani 1 1 d . . . . .
H1 H 0.2920 0.5990 0.6790 0.118 Uiso 1 1 calc R U . . .
O2 O 0.4367(9) 0.3216(15) 0.4690(5) 0.060(2) Uani 1 1 d . . . . .
O3 O 0.6022(9) 0.1471(13) 0.7126(5) 0.053(2) Uani 1 1 d . . . . .
O4 O 0.2442(11) 0.057(2) 0.7634(6) 0.121(5) Uani 1 1 d . . . . .
H4 H 0.2773 0.1015 0.7126 0.181 Uiso 1 1 calc R U . . .
O5 O 0.574(2) -0.077(2) 0.9070(13) 0.178(7) Uani 1 1 d . . . . .

loop_
_atom_site_aniso_label
_atom_site_aniso_U_11
_atom_site_aniso_U_22
_atom_site_aniso_U_33
_atom_site_aniso_U_23
_atom_site_aniso_U_13
_atom_site_aniso_U_12
C1 0.045(6) 0.043(6) 0.046(6) 0.000(7) 0.012(5) 0.002(6)
C2 0.028(5) 0.060(7) 0.054(6) 0.006(7) 0.001(5) -0.001(6)
C3 0.037(5) 0.054(6) 0.042(5) -0.014(7) 0.009(5) 0.009(6)
C4 0.035(6) 0.058(7) 0.043(6) -0.003(8) 0.006(5) 0.003(7)
C5 0.033(5) 0.065(7) 0.034(5) 0.012(7) 0.006(4) -0.003(6)
C6 0.066(8) 0.058(8) 0.056(8) -0.007(6) 0.009(6) 0.010(6)
C7 0.042(7) 0.084(9) 0.049(7) -0.015(7) 0.002(6) -0.007(6)
C8 0.062(8) 0.076(9) 0.041(7) -0.004(7) 0.000(6) 0.016(7)
C9 0.092(11) 0.141(16) 0.054(8) 0.016(11) 0.008(8) 0.046(12)
C10 0.114(14) 0.19(2) 0.081(11) 0.052(13) -0.018(11) -0.059(15)
C11 0.064(8) 0.070(8) 0.055(8) -0.011(8) 0.001(7) 0.005(7)
N1 0.040(5) 0.080(7) 0.048(5) 0.003(6) 0.008(4) 0.002(5)
N2 0.020(4) 0.073(6) 0.046(5) -0.003(6) 0.003(4) 0.000(5)
N3 0.027(4) 0.050(5) 0.041(5) -0.004(6) 0.002(3) -0.001(5)
N4 0.053(7) 0.165(13) 0.085(9) -0.055(9) -0.001(6) -0.016(7)
N5 0.062(8) 0.095(10) 0.080(9) 0.009(8) -0.005(7) 0.001(7)
N6 0.099(11) 0.206(19) 0.194(16) -0.071(17) -0.048(11) -0.025(14)
O1 0.078(5) 0.101(7) 0.059(5) 0.011(5) 0.018(4) 0.038(6)
O2 0.027(4) 0.099(6) 0.054(4) -0.010(6) 0.001(3) -0.003(4)
O3 0.050(4) 0.067(5) 0.042(4) -0.005(4) 0.004(3) 0.004(4)
O4 0.073(6) 0.216(14) 0.074(7) 0.008(8) 0.007(5) -0.050(8)
O5 0.143(13) 0.166(15) 0.223(16) 0.124(12) -0.047(12) -0.030(11)

loop_
_atom_type_symbol
_atom_type_description
_atom_type_scat_dispersion_real
_atom_type_scat_dispersion_imag
_atom_type_scat_source
C C 0.0033 0.0016 'International Tables Vol C Tables 4.2.6.8 and 6.1.1.4'
H H 0.0000 0.0000 'International Tables Vol C Tables 4.2.6.8 and 6.1.1.4'
N N 0.0061 0.0033 'International Tables Vol C Tables 4.2.6.8 and 6.1.1.4'
O O 0.0106 0.0060 'International Tables Vol C Tables 4.2.6.8 and 6.1.1.4'

loop_
_geom_angle_atom_site_label_1
_geom_angle_atom_site_label_2
_geom_angle_atom_site_label_3
_geom_angle
_geom_angle_site_symmetry_1
_geom_angle_site_symmetry_3
_geom_angle_publ_flag
N2 C1 N1 118.6(8) . . ?
N2 C1 C2 122.4(8) . . ?
N1 C1 C2 118.9(8) . . ?
C3 C2 C1 116.4(9) . . ?
C3 C2 H2 121.8 . . ?
C1 C2 H2 121.8 . . ?
C2 C3 N3 122.2(9) . . ?
C2 C3 H3 118.9 . . ?
N3 C3 H3 118.9 . . ?
O2 C4 N2 122.5(9) . . ?
O2 C4 N3 119.0(8) . . ?
N2 C4 N3 118.5(8) . . ?
N3 C5 O3 107.6(8) . . ?
N3 C5 C6 118.1(10) . . ?
O3 C5 C6 106.2(7) . . ?
N3 C5 H5 108.2 . . ?
O3 C5 H5 108.2 . . ?
C6 C5 H5 108.2 . . ?
O1 C6 C7 107.9(9) . . ?
O1 C6 C5 111.1(9) . . ?
C7 C6 C5 106.1(9) . . ?
O1 C6 H6 110.5 . . ?
C7 C6 H6 110.5 . . ?
C5 C6 H6 110.5 . . ?
N4 C7 C6 109.7(10) . . ?
N4 C7 C8 106.8(11) . . ?
C6 C7 C8 101.3(10) . . ?
N4 C7 H7 112.8 . . ?
C6 C7 H7 112.8 . . ?
C8 C7 H7 112.8 . . ?
O3 C8 C7 104.5(11) . . ?
O3 C8 C11 110.8(10) . . ?
C7 C8 C11 113.2(11) . . ?
O3 C8 C9 108.7(10) . . ?
C7 C8 C9 118.4(12) . . ?
C11 C8 C9 101.2(11) . . ?
O5 C9 C8 109.4(12) . . ?
O5 C9 H9A 109.8 . . ?
C8 C9 H9A 109.8 . . ?
O5 C9 H9B 109.8 . . ?
C8 C9 H9B 109.8 . . ?
H9A C9 H9B 108.2 . . ?
O5 C10 C11 109.4(14) . . ?
O5 C10 H10A 109.8 . . ?
C11 C10 H10A 109.8 . . ?
O5 C10 H10B 109.8 . . ?
C11 C10 H10B 109.8 . . ?
H10A C10 H10B 108.3 . . ?
O4 C11 C10 111.2(13) . . ?
O4 C11 C8 115.3(9) . . ?
C10 C11 C8 101.4(11) . . ?
O4 C11 H11 109.6 . . ?
C10 C11 H11 109.6 . . ?
C8 C11 H11 109.6 . . ?
C1 N1 H1A 120.0 . . ?
C1 N1 H1B 120.0 . . ?
H1A N1 H1B 120.0 . . ?
C1 N2 C4 120.5(8) . . ?
C3 N3 C4 119.8(7) . . ?
C3 N3 C5 120.0(7) . . ?
C4 N3 C5 120.2(7) . . ?
N5 N4 C7 120.5(12) . . ?
N6 N5 N4 174.7(17) . . ?
C6 O1 H1 109.5 . . ?
C8 O3 C5 107.9(8) . . ?
C11 O4 H4 109.5 . . ?
C9 O5 C10 109.2(15) . . ?

loop_
_geom_bond_atom_site_label_1
_geom_bond_atom_site_label_2
_geom_bond_distance
_geom_bond_site_symmetry_2
_geom_bond_publ_flag
C1 N2 1.316(11) . ?
C1 N1 1.348(11) . ?
C1 C2 1.421(12) . ?
C2 C3 1.326(12) . ?
C2 H2 0.9300 . ?
C3 N3 1.360(11) . ?
C3 H3 0.9300 . ?
C4 O2 1.226(9) . ?
C4 N2 1.349(10) . ?
C4 N3 1.398(10) . ?
C5 N3 1.445(10) . ?
C5 O3 1.452(12) . ?
C5 C6 1.509(15) . ?
C5 H5 0.9800 . ?
C6 O1 1.408(12) . ?
C6 C7 1.503(15) . ?
C6 H6 0.9800 . ?
C7 N4 1.478(14) . ?
C7 C8 1.532(16) . ?
C7 H7 0.9800 . ?
C8 O3 1.424(13) . ?
C8 C11 1.550(15) . ?
C8 C9 1.561(17) . ?
C9 O5 1.267(18) . ?
C9 H9A 0.9700 . ?
C9 H9B 0.9700 . ?
C10 O5 1.37(2) . ?
C10 C11 1.474(19) . ?
C10 H10A 0.9700 . ?
C10 H10B 0.9700 . ?
C11 O4 1.357(13) . ?
C11 H11 0.9800 . ?
N1 H1A 0.8600 . ?
N1 H1B 0.8600 . ?
N4 N5 1.140(15) . ?
N5 N6 1.115(16) . ?
O1 H1 0.8200 . ?
O4 H4 0.8200 . ?
